data_7210785
loop_
_publ_author_name
'Lalonde, Marianne B.'
'Getman, Rachel B.'
'Lee, Jeong Yong'
'Roberts, John M.'
'Sarjeant, Amy A.'
'Scheidt, Karl A.'
'Georgiev, Peter A.'
'Embs, Jan P.'
'Eckert, Juergen'
'Farha, Omar K.'
'Snurr, Randall Q.'
'Hupp, Joseph T.'

_publ_section_title
;
 A zwitterionic metal--organic framework with free carboxylic acid sites
 that exhibits enhanced hydrogen adsorption energies
;
_journal_issue 45
_journal_name_full CrystEngComm
_journal_page_first 9408
_journal_paper_doi 10.1039/c3ce40198g
_journal_volume 15
_journal_year 2013
_chemical_formula_moiety 'C40 H24 Br N2 O13 Zn2, 5(C3 H7 N O)'
_chemical_formula_sum 'C55 H59 Br N7 O18 Zn2'
_chemical_formula_weight 1316.74
_chemical_name_systematic
;
?
;
_space_group_IT_number 2
_symmetry_cell_setting triclinic
_symmetry_space_group_name_Hall '-P 1'
_symmetry_space_group_name_H-M 'P -1'
_atom_sites_solution_hydrogens geom
_atom_sites_solution_primary direct
_atom_sites_solution_secondary difmap
_audit_creation_method SHELXL-97
_cell_angle_alpha 97.587(6)
_cell_angle_beta 93.139(6)
_cell_angle_gamma 106.920(5)
_cell_formula_units_Z 2
_cell_length_a 9.2506(6)
_cell_length_b 14.4032(10)
_cell_length_c 27.384(2)
_cell_measurement_reflns_used 3258
_cell_measurement_temperature 100(2)
_cell_measurement_theta_max 49.60
_cell_measurement_theta_min 5.09
_cell_volume 3443.4(4)
_computing_cell_refinement 'SAINT V7.23A (Bruker, 2005)'
_computing_data_collection 'APEX2 V2.1-4 (Bruker, 2007)'
_computing_data_reduction 'Bruker SAINT'
_computing_molecular_graphics 'Bruker SHELXTL'
_computing_publication_material 'Bruker SHELXTL'
_computing_structure_refinement 'SHELXL-97 (Sheldrick, 1997)'
_computing_structure_solution 'SHELXS-97 (Sheldrick, 1990)'
_diffrn_ambient_temperature 100(2)
_diffrn_measured_fraction_theta_full 0.929
_diffrn_measured_fraction_theta_max 0.929
_diffrn_measurement_device_type 'CCD area detector'
_diffrn_measurement_method 'phi and omega scans'
_diffrn_radiation_monochromator graphite
_diffrn_radiation_source 'fine-focus sealed tube'
_diffrn_radiation_type CuK\a
_diffrn_radiation_wavelength 1.54178
_diffrn_reflns_av_R_equivalents 0.0838
_diffrn_reflns_av_sigmaI/netI 0.1604
_diffrn_reflns_limit_h_max 6
_diffrn_reflns_limit_h_min -8
_diffrn_reflns_limit_k_max 13
_diffrn_reflns_limit_k_min -14
_diffrn_reflns_limit_l_max 26
_diffrn_reflns_limit_l_min -27
_diffrn_reflns_number 13343
_diffrn_reflns_theta_full 50.26
_diffrn_reflns_theta_max 50.26
_diffrn_reflns_theta_min 4.24
_exptl_absorpt_coefficient_mu 2.094
_exptl_absorpt_correction_T_max 1.0
_exptl_absorpt_correction_T_min 0.709182
_exptl_absorpt_correction_type multi-scan
_exptl_absorpt_process_details 'SADABS v2.03 (Bruker)'
_exptl_crystal_colour colourless
_exptl_crystal_density_diffrn 1.270
_exptl_crystal_density_method 'not measured'
_exptl_crystal_description needle
_exptl_crystal_F_000 1354
_exptl_crystal_size_max 0.271
_exptl_crystal_size_mid 0.138
_exptl_crystal_size_min 0.07
_platon_squeeze_details
;
The proposed model was refined with contributions from the solvate,
dimethylformamide, removed from the diffraction data using the bypass
procedure in Platon (Spek, 1990). The total potential solvent accessible void
Volume was 1872.1 Ang^3^ and the electron count / cell = 451. This
corresponded to about 10 dimethylformamide molecules for the unit cell.
The "Squeeze" data are reported here.
;
_refine_diff_density_max 0.916
_refine_diff_density_min -0.741
_refine_diff_density_rms 0.116
_refine_ls_extinction_coef 0.0033(4)
_refine_ls_extinction_expression Fc^*^=kFc[1+0.001xFc^2^\l^3^/sin(2\q)]^-1/4^
_refine_ls_extinction_method SHELXL
_refine_ls_goodness_of_fit_ref 0.911
_refine_ls_hydrogen_treatment constr
_refine_ls_matrix_type full
_refine_ls_number_parameters 516
_refine_ls_number_reflns 6665
_refine_ls_number_restraints 692
_refine_ls_restrained_S_all 0.906
_refine_ls_R_factor_all 0.1351
_refine_ls_R_factor_gt 0.0903
_refine_ls_shift/su_max 0.001
_refine_ls_shift/su_mean 0.000
_refine_ls_structure_factor_coef Fsqd
_refine_ls_weighting_details 'calc w=1/[\s^2^(Fo^2^)+(0.1506P)^2^+0.0000P] where P=(Fo^2^+2Fc^2^)/3'
_refine_ls_weighting_scheme calc
_refine_ls_wR_factor_gt 0.2221
_refine_ls_wR_factor_ref 0.2452
_reflns_number_gt 3559
_reflns_number_total 6665
_reflns_threshold_expression >2sigma(I)
_cod_data_source_file c3ce40198g.txt
_cod_data_source_block n0035s
_cod_depositor_comments
;
The following automatic conversions were performed:

'_symmetry_cell_setting' value 'Triclinic' changed to 'triclinic'
according to /home/saulius/struct/CIF-dictionaries/cif_core.dic
dictionary named 'cif_core.dic' version 2.4.2 from 2011-04-26.

Automatic conversion script
Id: cif_fix_values 1891 2012-01-12 08:04:46Z andrius 
;
_cod_original_sg_symbol_H-M P-1
_cod_database_code 7210785

loop_
_symmetry_equiv_pos_as_xyz
'x, y, z'
'-x, -y, -z'

loop_
_atom_site_label
_atom_site_type_symbol
_atom_site_fract_x
_atom_site_fract_y
_atom_site_fract_z
_atom_site_U_iso_or_equiv
_atom_site_adp_type
_atom_site_occupancy
_atom_site_symmetry_multiplicity
_atom_site_calc_flag
_atom_site_refinement_flags
Zn1 Zn 0.29683(13) 0.11710(9) 0.84991(5) 0.0336(5) Uani 1 1 d U
Zn2 Zn 0.11104(14) 0.28793(9) 0.84581(5) 0.0394(5) Uani 1 1 d U
Br1 Br 0.3376(3) 0.1376(3) 0.54973(9) 0.1977(15) Uani 1 1 d U
O1 O 0.4101(7) 0.2430(4) 0.8900(2) 0.0350(16) Uani 1 1 d U
O2 O 0.3256(7) 0.3618(4) 0.8655(3) 0.0382(16) Uani 1 1 d U
O3 O 0.2671(8) 0.1383(6) 0.7824(3) 0.062(2) Uani 1 1 d U
O4 O 0.0789(9) 0.2084(7) 0.7821(3) 0.071(2) Uani 1 1 d U
O5 O 0.0956(7) 0.0523(4) 0.8663(3) 0.0376(17) Uani 1 1 d U
O6 O 0.0279(7) 0.1859(5) 0.8893(2) 0.0383(16) Uani 1 1 d U
O7 O 0.4493(7) 0.0518(5) 0.8548(3) 0.0436(18) Uani 1 1 d U
O8 O 0.3768(7) 0.0448(4) 0.9315(3) 0.0373(18) Uani 1 1 d U
O9 O -0.0407(7) 0.3545(5) 0.8552(3) 0.0460(18) Uani 1 1 d U
O10 O 0.0812(7) 0.4139(4) 0.9308(2) 0.0350(17) Uani 1 1 d U
O11 O 0.1608(13) 0.3927(9) 0.7853(4) 0.125(3) Uani 1 1 d U
O12 O -0.592(3) -0.263(2) 0.6643(10) 0.295(13) Uani 1 1 d U
O13 O -0.702(2) -0.1625(17) 0.6519(9) 0.248(10) Uani 1 1 d U
N1 N 0.7469(8) 0.6670(5) 0.9598(3) 0.0247(17) Uani 1 1 d U
N2 N 0.7263(8) 0.8097(5) 0.9603(3) 0.0215(16) Uani 1 1 d U
C1 C 0.4242(11) 0.3309(7) 0.8862(4) 0.029(2) Uani 1 1 d U
C2 C 0.5709(10) 0.4037(6) 0.9050(3) 0.025(2) Uani 1 1 d U
C3 C 0.5870(10) 0.5038(6) 0.9260(3) 0.025(2) Uani 1 1 d U
C4 C 0.7355(10) 0.5644(6) 0.9393(4) 0.028(2) Uani 1 1 d U
C5 C 0.8666(10) 0.5373(7) 0.9346(3) 0.025(2) Uani 1 1 d U
C6 C 0.8492(11) 0.4437(7) 0.9125(4) 0.033(2) Uani 1 1 d U
C7 C 0.6975(10) 0.3774(7) 0.8983(4) 0.031(2) Uani 1 1 d U
H7A H 0.6867 0.3120 0.8834 0.037 Uiso 1 1 calc R
C8 C 0.4522(10) 0.5406(7) 0.9362(4) 0.033(3) Uani 1 1 d U
H8A H 0.4720 0.5819 0.9687 0.050 Uiso 1 1 calc R
H8B H 0.3613 0.4845 0.9357 0.050 Uiso 1 1 calc R
H8C H 0.4359 0.5792 0.9106 0.050 Uiso 1 1 calc R
C9 C 1.0192(11) 0.6114(7) 0.9497(4) 0.038(3) Uani 1 1 d U
H9A H 1.0945 0.5933 0.9298 0.057 Uiso 1 1 calc R
H9B H 1.0483 0.6128 0.9848 0.057 Uiso 1 1 calc R
H9C H 1.0146 0.6764 0.9443 0.057 Uiso 1 1 calc R
C10 C 0.7292(10) 0.7292(7) 0.9303(3) 0.024(2) Uani 1 1 d U
C11 C 0.7553(10) 0.7058(7) 1.0081(4) 0.026(2) Uani 1 1 d U
H11A H 0.7652 0.6748 1.0362 0.032 Uiso 1 1 calc R
C12 C 0.7467(9) 0.7988(6) 1.0081(4) 0.025(2) Uani 1 1 d U
H12A H 0.7538 0.8466 1.0363 0.030 Uiso 1 1 calc R
C13 C 0.7311(10) 0.8984(6) 0.9412(3) 0.0229(19) Uani 1 1 d U
C14 C 0.5946(10) 0.9217(7) 0.9349(3) 0.026(2) Uani 1 1 d U
C15 C 0.6036(10) 1.0035(7) 0.9132(4) 0.028(2) Uani 1 1 d U
C16 C 0.7376(11) 1.0591(7) 0.8988(4) 0.031(2) Uani 1 1 d U
H16A H 0.7389 1.1153 0.8839 0.037 Uiso 1 1 calc R
C17 C 0.8743(10) 1.0339(6) 0.9057(3) 0.027(2) Uani 1 1 d U
C18 C 0.8684(10) 0.9510(6) 0.9279(3) 0.023(2) Uani 1 1 d U
C19 C 0.4523(11) 0.8586(7) 0.9513(4) 0.039(3) Uani 1 1 d U
H19A H 0.3675 0.8834 0.9429 0.059 Uiso 1 1 calc R
H19B H 0.4651 0.8602 0.9872 0.059 Uiso 1 1 calc R
H19C H 0.4309 0.7909 0.9345 0.059 Uiso 1 1 calc R
C20 C 1.0110(10) 0.9207(7) 0.9376(4) 0.036(3) Uani 1 1 d U
H20A H 1.0137 0.9014 0.9706 0.054 Uiso 1 1 calc R
H20B H 1.1011 0.9761 0.9359 0.054 Uiso 1 1 calc R
H20C H 1.0099 0.8651 0.9126 0.054 Uiso 1 1 calc R
C21 C 0.1598(15) 0.1585(11) 0.7588(5) 0.069(3) Uani 1 1 d U
C22 C 0.1222(16) 0.1228(12) 0.7075(5) 0.082(4) Uani 1 1 d U
C23 C 0.0381(18) 0.1555(14) 0.6804(5) 0.106(5) Uani 1 1 d U
H23A H -0.0009 0.2050 0.6958 0.127 Uiso 1 1 calc R
C24 C 0.000(2) 0.1242(15) 0.6302(6) 0.126(6) Uani 1 1 d U
H24A H -0.0698 0.1476 0.6122 0.151 Uiso 1 1 calc R
C25 C 0.0629(19) 0.0603(15) 0.6078(5) 0.109(5) Uani 1 1 d U
C26 C 0.1393(18) 0.0138(14) 0.6356(6) 0.110(5) Uani 1 1 d U
H26A H 0.1684 -0.0407 0.6208 0.133 Uiso 1 1 calc R
C27 C 0.1722(16) 0.0471(13) 0.6845(5) 0.095(5) Uani 1 1 d U
H27A H 0.2308 0.0183 0.7038 0.114 Uiso 1 1 calc R
C28 C 0.028(2) 0.0312(18) 0.5522(6) 0.135(5) Uani 1 1 d U
C29 C -0.123(2) -0.0303(17) 0.5315(6) 0.127(5) Uani 1 1 d U
C30 C 0.150(2) 0.0661(19) 0.5210(6) 0.146(7) Uani 1 1 d U
C31 C -0.2391(14) -0.0725(11) 0.5647(4) 0.131(5) Uani 1 1 d GU
C32 C -0.3539(17) -0.0295(9) 0.5729(5) 0.143(6) Uani 1 1 d GU
H32A H -0.3524 0.0284 0.5597 0.172 Uiso 1 1 calc R
C33 C -0.4707(14) -0.0714(12) 0.6005(5) 0.145(6) Uani 1 1 d GU
H33A H -0.5491 -0.0420 0.6061 0.174 Uiso 1 1 calc R
C34 C -0.4728(15) -0.1562(12) 0.6198(5) 0.173(7) Uani 1 1 d GU
C35 C -0.3581(19) -0.1992(10) 0.6116(6) 0.181(7) Uani 1 1 d GU
H35A H -0.3595 -0.2571 0.6249 0.217 Uiso 1 1 calc R
C36 C -0.2412(15) -0.1573(12) 0.5841(5) 0.158(7) Uani 1 1 d GU
H36A H -0.1628 -0.1867 0.5784 0.190 Uiso 1 1 calc R
C37 C -0.589(4) -0.192(3) 0.6492(15) 0.226(10) Uani 1 1 d U
C38 C 1.0052(11) 1.0938(8) 0.8858(4) 0.031(2) Uani 1 1 d U
C39 C 0.4621(12) 0.0363(7) 0.9007(5) 0.036(2) Uani 1 1 d U
C40 C -0.0231(11) 0.4026(7) 0.9001(4) 0.030(2) Uani 1 1 d U

loop_
_atom_site_aniso_label
_atom_site_aniso_U_11
_atom_site_aniso_U_22
_atom_site_aniso_U_33
_atom_site_aniso_U_23
_atom_site_aniso_U_13
_atom_site_aniso_U_12
Zn1 0.0077(8) 0.0280(8) 0.0704(11) 0.0077(7) 0.0069(7) 0.0129(6)
Zn2 0.0084(8) 0.0301(9) 0.0817(12) -0.0007(7) 0.0026(7) 0.0133(6)
Br1 0.150(2) 0.304(4) 0.1062(19) -0.010(2) -0.0020(16) 0.038(2)
O1 0.019(4) 0.021(3) 0.064(4) 0.011(3) 0.002(3) 0.003(2)
O2 0.009(3) 0.026(3) 0.083(5) 0.006(3) 0.012(3) 0.010(2)
O3 0.032(4) 0.092(5) 0.060(4) 0.002(3) 0.001(3) 0.023(4)
O4 0.040(5) 0.121(5) 0.055(4) -0.007(3) -0.007(3) 0.041(4)
O5 0.013(3) 0.025(3) 0.074(5) 0.001(3) 0.007(3) 0.007(3)
O6 0.024(4) 0.022(4) 0.068(4) -0.001(3) -0.003(3) 0.010(3)
O7 0.026(4) 0.042(4) 0.070(4) -0.001(4) 0.009(3) 0.025(3)
O8 0.018(4) 0.027(4) 0.076(5) 0.004(3) 0.011(3) 0.021(3)
O9 0.025(4) 0.054(4) 0.067(4) 0.002(3) -0.014(3) 0.031(3)
O10 0.021(4) 0.034(4) 0.056(4) 0.009(3) 0.006(3) 0.017(3)
O11 0.118(7) 0.146(6) 0.122(6) 0.071(5) 0.018(4) 0.031(6)
O12 0.31(3) 0.35(3) 0.36(3) 0.21(2) 0.23(2) 0.20(2)
O13 0.197(18) 0.29(2) 0.34(2) 0.164(19) 0.170(18) 0.124(16)
N1 0.007(4) 0.022(3) 0.045(4) 0.001(3) -0.002(4) 0.006(3)
N2 0.0203(19) 0.0213(17) 0.0232(18) 0.0024(10) 0.0022(10) 0.0070(11)
C1 0.017(4) 0.027(3) 0.048(6) 0.005(4) 0.009(4) 0.011(3)
C2 0.020(3) 0.019(3) 0.041(5) 0.008(4) 0.003(4) 0.012(3)
C3 0.014(3) 0.021(4) 0.044(5) 0.005(4) 0.003(4) 0.011(3)
C4 0.015(3) 0.021(3) 0.052(5) 0.005(3) 0.004(4) 0.010(3)
C5 0.013(4) 0.025(4) 0.040(5) 0.004(4) 0.002(4) 0.009(3)
C6 0.023(4) 0.025(4) 0.055(6) 0.002(4) -0.001(5) 0.015(3)
C7 0.019(4) 0.019(4) 0.059(6) 0.004(4) 0.004(4) 0.012(3)
C8 0.014(4) 0.032(5) 0.058(6) 0.003(4) 0.004(5) 0.014(4)
C9 0.018(4) 0.032(5) 0.067(6) 0.005(5) 0.003(5) 0.013(4)
C10 0.008(5) 0.022(4) 0.044(4) 0.002(3) 0.003(4) 0.009(4)
C11 0.015(5) 0.033(4) 0.038(4) 0.013(3) 0.005(4) 0.015(4)
C12 0.008(5) 0.023(4) 0.040(4) 0.000(3) 0.003(4) 0.002(4)
C13 0.013(3) 0.016(4) 0.040(5) 0.001(3) 0.001(4) 0.007(3)
C14 0.017(4) 0.022(4) 0.042(5) -0.004(4) 0.006(4) 0.014(3)
C15 0.018(4) 0.023(4) 0.047(6) -0.003(4) 0.000(4) 0.018(4)
C16 0.022(4) 0.020(5) 0.053(6) 0.006(4) -0.006(4) 0.012(3)
C17 0.021(4) 0.015(4) 0.049(6) 0.003(4) 0.009(4) 0.012(3)
C18 0.014(4) 0.017(4) 0.040(5) 0.001(3) -0.002(4) 0.008(3)
C19 0.016(4) 0.035(5) 0.069(6) 0.004(4) 0.006(5) 0.012(4)
C20 0.021(4) 0.030(5) 0.061(6) 0.006(5) -0.006(5) 0.017(4)
C21 0.061(9) 0.103(10) 0.057(5) 0.003(6) 0.000(6) 0.049(7)
C22 0.062(9) 0.147(12) 0.057(5) 0.000(7) 0.001(6) 0.069(8)
C23 0.108(12) 0.191(15) 0.052(6) 0.006(8) 0.000(8) 0.103(11)
C24 0.124(13) 0.220(17) 0.065(7) -0.025(10) -0.024(9) 0.124(12)
C25 0.099(11) 0.197(15) 0.058(6) -0.002(7) 0.011(7) 0.095(9)
C26 0.094(11) 0.161(14) 0.084(7) -0.038(8) -0.028(9) 0.081(10)
C27 0.071(10) 0.160(13) 0.068(6) -0.016(7) -0.005(8) 0.073(9)
C28 0.119(7) 0.239(17) 0.060(6) -0.019(8) 0.003(6) 0.095(8)
C29 0.131(8) 0.213(16) 0.055(9) 0.031(9) -0.004(6) 0.077(8)
C30 0.115(8) 0.29(2) 0.038(8) 0.004(11) -0.013(6) 0.089(10)
C31 0.145(9) 0.208(14) 0.066(10) 0.024(9) 0.021(9) 0.091(8)
C32 0.107(13) 0.199(16) 0.141(15) 0.044(12) 0.009(9) 0.067(11)
C33 0.137(14) 0.192(17) 0.125(15) 0.030(11) 0.031(10) 0.073(13)
C34 0.173(15) 0.218(18) 0.177(17) 0.064(13) 0.090(12) 0.108(13)
C35 0.175(18) 0.207(17) 0.211(19) 0.070(13) 0.096(13) 0.104(14)
C36 0.163(15) 0.215(18) 0.145(16) 0.060(12) 0.070(11) 0.107(13)
C37 0.20(2) 0.28(3) 0.27(3) 0.129(18) 0.140(17) 0.123(18)
C38 0.021(4) 0.029(5) 0.040(6) 0.005(4) -0.007(4) 0.004(4)
C39 0.020(6) 0.023(6) 0.071(6) -0.001(6) 0.005(5) 0.021(5)
C40 0.011(6) 0.016(5) 0.066(6) 0.010(5) 0.004(4) 0.007(5)

loop_
_atom_type_symbol
_atom_type_description
_atom_type_scat_dispersion_real
_atom_type_scat_dispersion_imag
_atom_type_scat_source
C C 0.0181 0.0091 'International Tables Vol C Tables 4.2.6.8 and 6.1.1.4'
H H 0.0000 0.0000 'International Tables Vol C Tables 4.2.6.8 and 6.1.1.4'
N N 0.0311 0.0180 'International Tables Vol C Tables 4.2.6.8 and 6.1.1.4'
O O 0.0492 0.0322 'International Tables Vol C Tables 4.2.6.8 and 6.1.1.4'
Zn Zn -1.5491 0.6778 'International Tables Vol C Tables 4.2.6.8 and 6.1.1.4'
Br Br -0.6763 1.2805 'International Tables Vol C Tables 4.2.6.8 and 6.1.1.4'

loop_
_geom_angle_atom_site_label_1
_geom_angle_atom_site_label_2
_geom_angle_atom_site_label_3
_geom_angle
_geom_angle_site_symmetry_1
_geom_angle_site_symmetry_3
O7 Zn1 O3 109.2(3) . .
O7 Zn1 O5 118.4(3) . .
O3 Zn1 O5 104.6(3) . .
O7 Zn1 O1 98.0(3) . .
O3 Zn1 O1 108.4(3) . .
O5 Zn1 O1 117.9(3) . .
O4 Zn2 O9 112.1(3) . .
O4 Zn2 O2 113.0(3) . .
O9 Zn2 O2 119.0(3) . .
O4 Zn2 O6 101.4(3) . .
O9 Zn2 O6 96.0(3) . .
O2 Zn2 O6 112.7(3) . .
O4 Zn2 O11 71.6(4) . .
O9 Zn2 O11 78.8(4) . .
O2 Zn2 O11 78.8(4) . .
O6 Zn2 O11 168.4(4) . .
C1 O1 Zn1 133.8(6) . .
C1 O2 Zn2 126.5(6) . .
C21 O3 Zn1 132.0(8) . .
C21 O4 Zn2 132.5(8) . .
C38 O5 Zn1 126.2(6) 1_445 .
C38 O6 Zn2 135.0(7) 1_445 .
C39 O7 Zn1 107.0(6) . .
C40 O9 Zn2 111.1(6) . .
C10 N1 C11 111.5(7) . .
C10 N1 C4 120.6(8) . .
C11 N1 C4 127.3(8) . .
C10 N2 C12 110.5(7) . .
C10 N2 C13 120.8(8) . .
C12 N2 C13 127.5(7) . .
O1 C1 O2 125.7(9) . .
O1 C1 C2 117.2(8) . .
O2 C1 C2 117.0(8) . .
C7 C2 C3 118.4(8) . .
C7 C2 C1 117.7(8) . .
C3 C2 C1 123.6(8) . .
C4 C3 C2 115.9(8) . .
C4 C3 C8 121.3(8) . .
C2 C3 C8 122.7(8) . .
C5 C4 C3 126.4(8) . .
C5 C4 N1 119.6(8) . .
C3 C4 N1 114.0(7) . .
C6 C5 C4 116.8(8) . .
C6 C5 C9 122.7(8) . .
C4 C5 C9 120.4(8) . .
C5 C6 C7 119.1(8) . .
C5 C6 C40 125.1(9) . 1_655
C7 C6 C40 115.8(8) . 1_655
C2 C7 C6 123.3(8) . .
C2 C7 H7A 118.3 . .
C6 C7 H7A 118.3 . .
C3 C8 H8A 109.5 . .
C3 C8 H8B 109.5 . .
H8A C8 H8B 109.5 . .
C3 C8 H8C 109.5 . .
H8A C8 H8C 109.5 . .
H8B C8 H8C 109.5 . .
C5 C9 H9A 109.5 . .
C5 C9 H9B 109.5 . .
H9A C9 H9B 109.5 . .
C5 C9 H9C 109.5 . .
H9A C9 H9C 109.5 . .
H9B C9 H9C 109.5 . .
N1 C10 N2 105.6(8) . .
N1 C11 C12 105.5(8) . .
N1 C11 H11A 127.2 . .
C12 C11 H11A 127.2 . .
N2 C12 C11 106.8(8) . .
N2 C12 H12A 126.6 . .
C11 C12 H12A 126.6 . .
C18 C13 C14 125.3(8) . .
C18 C13 N2 116.6(7) . .
C14 C13 N2 118.0(8) . .
C15 C14 C13 115.5(8) . .
C15 C14 C19 124.4(8) . .
C13 C14 C19 120.1(8) . .
C14 C15 C16 122.1(8) . .
C14 C15 C39 122.4(9) . 1_565
C16 C15 C39 115.4(8) . 1_565
C15 C16 C17 121.1(8) . .
C15 C16 H16A 119.4 . .
C17 C16 H16A 119.4 . .
C18 C17 C16 117.9(8) . .
C18 C17 C38 126.0(9) . .
C16 C17 C38 116.0(8) . .
C13 C18 C17 118.0(8) . .
C13 C18 C20 121.1(8) . .
C17 C18 C20 120.9(8) . .
C14 C19 H19A 109.5 . .
C14 C19 H19B 109.5 . .
H19A C19 H19B 109.5 . .
C14 C19 H19C 109.5 . .
H19A C19 H19C 109.5 . .
H19B C19 H19C 109.5 . .
C18 C20 H20A 109.5 . .
C18 C20 H20B 109.5 . .
H20A C20 H20B 109.5 . .
C18 C20 H20C 109.5 . .
H20A C20 H20C 109.5 . .
H20B C20 H20C 109.5 . .
O3 C21 O4 120.7(11) . .
O3 C21 C22 119.9(12) . .
O4 C21 C22 119.3(11) . .
C23 C22 C27 116.6(14) . .
C23 C22 C21 122.2(14) . .
C27 C22 C21 121.1(13) . .
C22 C23 C24 124.6(15) . .
C22 C23 H23A 117.7 . .
C24 C23 H23A 117.7 . .
C25 C24 C23 117.9(15) . .
C25 C24 H24A 121.1 . .
C23 C24 H24A 121.1 . .
C24 C25 C26 119.7(15) . .
C24 C25 C28 117.6(15) . .
C26 C25 C28 122.1(15) . .
C27 C26 C25 118.4(15) . .
C27 C26 H26A 120.8 . .
C25 C26 H26A 120.8 . .
C26 C27 C22 121.6(14) . .
C26 C27 H27A 119.2 . .
C22 C27 H27A 119.2 . .
C29 C28 C30 122.2(15) . .
C29 C28 C25 119.8(18) . .
C30 C28 C25 118.0(17) . .
C30 C29 C28 119.0(17) 2_556 .
C30 C29 C31 119.4(19) 2_556 .
C28 C29 C31 120.4(15) . .
C29 C30 C28 118.5(18) 2_556 .
C29 C30 Br1 121.3(15) 2_556 .
C28 C30 Br1 119.6(12) . .
C32 C31 C36 120.0 . .
C32 C31 C29 118.4(13) . .
C36 C31 C29 121.4(13) . .
C31 C32 C33 120.0 . .
C31 C32 H32A 120.0 . .
C33 C32 H32A 120.0 . .
C32 C33 C34 120.0 . .
C32 C33 H33A 120.0 . .
C34 C33 H33A 120.0 . .
C33 C34 C35 120.0 . .
C33 C34 C37 118(2) . .
C35 C34 C37 122(2) . .
C36 C35 C34 120.0 . .
C36 C35 H35A 120.0 . .
C34 C35 H35A 120.0 . .
C35 C36 C31 120.0 . .
C35 C36 H36A 120.0 . .
C31 C36 H36A 120.0 . .
O12 C37 O13 118(4) . .
O12 C37 C34 117(3) . .
O13 C37 C34 123(3) . .
O5 C38 O6 122.0(9) 1_665 1_665
O5 C38 C17 118.3(9) 1_665 .
O6 C38 C17 119.7(9) 1_665 .
O8 C39 O7 126.4(9) . .
O8 C39 C15 120.8(10) . 1_545
O7 C39 C15 112.9(9) . 1_545
O10 C40 O9 126.0(9) . .
O10 C40 C6 120.1(10) . 1_455
O9 C40 C6 113.9(9) . 1_455

loop_
_geom_bond_atom_site_label_1
_geom_bond_atom_site_label_2
_geom_bond_distance
_geom_bond_site_symmetry_2
Zn1 O7 1.918(6) .
Zn1 O3 1.931(8) .
Zn1 O5 1.931(7) .
Zn1 O1 1.958(6) .
Zn2 O4 1.914(8) .
Zn2 O9 1.927(6) .
Zn2 O2 1.966(6) .
Zn2 O6 2.019(7) .
Zn2 O11 2.361(10) .
Br1 C30 1.81(2) .
O1 C1 1.254(10) .
O2 C1 1.264(11) .
O3 C21 1.279(13) .
O4 C21 1.313(13) .
O5 C38 1.264(11) 1_445
O6 C38 1.270(11) 1_445
O7 C39 1.310(12) .
O8 C39 1.204(12) .
O9 C40 1.305(11) .
O10 C40 1.203(11) .
O12 C37 1.15(3) .
O13 C37 1.24(3) .
N1 C10 1.320(11) .
N1 C11 1.357(11) .
N1 C4 1.481(11) .
N2 C10 1.339(10) .
N2 C12 1.348(11) .
N2 C13 1.433(11) .
C1 C2 1.469(13) .
C2 C7 1.347(12) .
C2 C3 1.442(12) .
C3 C4 1.395(13) .
C3 C8 1.516(12) .
C4 C5 1.385(12) .
C5 C6 1.363(12) .
C5 C9 1.497(13) .
C6 C7 1.447(13) .
C6 C40 1.504(13) 1_655
C7 H7A 0.9500 .
C8 H8A 0.9800 .
C8 H8B 0.9800 .
C8 H8C 0.9800 .
C9 H9A 0.9800 .
C9 H9B 0.9800 .
C9 H9C 0.9800 .
C11 C12 1.365(12) .
C11 H11A 0.9500 .
C12 H12A 0.9500 .
C13 C18 1.372(12) .
C13 C14 1.405(12) .
C14 C15 1.371(12) .
C14 C19 1.495(13) .
C15 C16 1.377(13) .
C15 C39 1.551(13) 1_565
C16 C17 1.423(13) .
C16 H16A 0.9500 .
C17 C18 1.400(12) .
C17 C38 1.448(13) .
C18 C20 1.526(12) .
C19 H19A 0.9800 .
C19 H19B 0.9800 .
C19 H19C 0.9800 .
C20 H20A 0.9800 .
C20 H20B 0.9800 .
C20 H20C 0.9800 .
C21 C22 1.420(17) .
C22 C23 1.272(17) .
C22 C27 1.393(18) .
C23 C24 1.382(18) .
C23 H23A 0.9500 .
C24 C25 1.331(19) .
C24 H24A 0.9500 .
C25 C26 1.37(2) .
C25 C28 1.52(2) .
C26 C27 1.348(18) .
C26 H26A 0.9500 .
C27 H27A 0.9500 .
C28 C29 1.45(3) .
C28 C30 1.46(3) .
C29 C30 1.44(2) 2_556
C29 C31 1.49(2) .
C30 C29 1.44(2) 2_556
C31 C32 1.3900 .
C31 C36 1.3900 .
C32 C33 1.3900 .
C32 H32A 0.9500 .
C33 C34 1.3900 .
C33 H33A 0.9500 .
C34 C35 1.3900 .
C34 C37 1.39(3) .
C35 C36 1.3900 .
C35 H35A 0.9500 .
C36 H36A 0.9500 .
C38 O5 1.264(11) 1_665
C38 O6 1.270(11) 1_665
C39 C15 1.551(13) 1_545
C40 C6 1.504(13) 1_455

loop_
_geom_torsion_atom_site_label_1
_geom_torsion_atom_site_label_2
_geom_torsion_atom_site_label_3
_geom_torsion_atom_site_label_4
_geom_torsion
_geom_torsion_site_symmetry_1
_geom_torsion_site_symmetry_4
O7 Zn1 O1 C1 139.3(8) . .
O3 Zn1 O1 C1 25.9(9) . .
O5 Zn1 O1 C1 -92.5(9) . .
O4 Zn2 O2 C1 -84.9(8) . .
O9 Zn2 O2 C1 140.4(7) . .
O6 Zn2 O2 C1 29.2(8) . .
O11 Zn2 O2 C1 -149.3(8) . .
O7 Zn1 O3 C21 162.7(11) . .
O5 Zn1 O3 C21 35.0(12) . .
O1 Zn1 O3 C21 -91.6(12) . .
O9 Zn2 O4 C21 173.1(12) . .
O2 Zn2 O4 C21 35.3(13) . .
O6 Zn2 O4 C21 -85.6(12) . .
O11 Zn2 O4 C21 103.9(13) . .
O7 Zn1 O5 C38 146.9(7) . 1_445
O3 Zn1 O5 C38 -91.3(8) . 1_445
O1 Zn1 O5 C38 29.1(9) . 1_445
O4 Zn2 O6 C38 22.5(9) . 1_445
O9 Zn2 O6 C38 136.5(9) . 1_445
O2 Zn2 O6 C38 -98.5(9) . 1_445
O11 Zn2 O6 C38 74(2) . 1_445
O3 Zn1 O7 C39 -178.1(6) . .
O5 Zn1 O7 C39 -58.7(7) . .
O1 Zn1 O7 C39 69.2(7) . .
O4 Zn2 O9 C40 175.4(6) . .
O2 Zn2 O9 C40 -49.6(7) . .
O6 Zn2 O9 C40 70.6(6) . .
O11 Zn2 O9 C40 -119.9(7) . .
Zn1 O1 C1 O2 29.2(15) . .
Zn1 O1 C1 C2 -147.4(7) . .
Zn2 O2 C1 O1 13.3(14) . .
Zn2 O2 C1 C2 -170.1(6) . .
O1 C1 C2 C7 37.8(13) . .
O2 C1 C2 C7 -139.2(9) . .
O1 C1 C2 C3 -148.2(9) . .
O2 C1 C2 C3 34.9(13) . .
C7 C2 C3 C4 -2.3(13) . .
C1 C2 C3 C4 -176.3(9) . .
C7 C2 C3 C8 -178.6(9) . .
C1 C2 C3 C8 7.3(14) . .
C2 C3 C4 C5 -0.6(15) . .
C8 C3 C4 C5 175.8(9) . .
C2 C3 C4 N1 178.9(8) . .
C8 C3 C4 N1 -4.7(13) . .
C10 N1 C4 C5 102.4(10) . .
C11 N1 C4 C5 -86.8(11) . .
C10 N1 C4 C3 -77.2(11) . .
C11 N1 C4 C3 93.6(11) . .
C3 C4 C5 C6 3.7(15) . .
N1 C4 C5 C6 -175.8(9) . .
C3 C4 C5 C9 178.8(9) . .
N1 C4 C5 C9 -0.7(14) . .
C4 C5 C6 C7 -3.8(14) . .
C9 C5 C6 C7 -178.8(9) . .
C4 C5 C6 C40 174.6(10) . 1_655
C9 C5 C6 C40 -0.4(16) . 1_655
C3 C2 C7 C6 2.1(15) . .
C1 C2 C7 C6 176.5(9) . .
C5 C6 C7 C2 1.1(15) . .
C40 C6 C7 C2 -177.5(9) 1_655 .
C11 N1 C10 N2 0.0(10) . .
C4 N1 C10 N2 172.2(7) . .
C12 N2 C10 N1 1.9(10) . .
C13 N2 C10 N1 170.7(7) . .
C10 N1 C11 C12 -1.8(10) . .
C4 N1 C11 C12 -173.4(8) . .
C10 N2 C12 C11 -3.1(10) . .
C13 N2 C12 C11 -170.9(8) . .
N1 C11 C12 N2 2.9(9) . .
C10 N2 C13 C18 -74.2(11) . .
C12 N2 C13 C18 92.5(11) . .
C10 N2 C13 C14 102.3(10) . .
C12 N2 C13 C14 -91.0(11) . .
C18 C13 C14 C15 0.6(14) . .
N2 C13 C14 C15 -175.6(8) . .
C18 C13 C14 C19 -179.6(9) . .
N2 C13 C14 C19 4.2(13) . .
C13 C14 C15 C16 -0.1(13) . .
C19 C14 C15 C16 -179.9(9) . .
C13 C14 C15 C39 176.3(9) . 1_565
C19 C14 C15 C39 -3.5(15) . 1_565
C14 C15 C16 C17 0.0(15) . .
C39 C15 C16 C17 -176.7(9) 1_565 .
C15 C16 C17 C18 -0.3(14) . .
C15 C16 C17 C38 175.8(9) . .
C14 C13 C18 C17 -0.9(14) . .
N2 C13 C18 C17 175.3(8) . .
C14 C13 C18 C20 178.5(9) . .
N2 C13 C18 C20 -5.3(13) . .
C16 C17 C18 C13 0.7(13) . .
C38 C17 C18 C13 -174.9(9) . .
C16 C17 C18 C20 -178.7(8) . .
C38 C17 C18 C20 5.7(14) . .
Zn1 O3 C21 O4 29(2) . .
Zn1 O3 C21 C22 -147.5(11) . .
Zn2 O4 C21 O3 16(2) . .
Zn2 O4 C21 C22 -166.8(11) . .
O3 C21 C22 C23 -166.1(17) . .
O4 C21 C22 C23 17(2) . .
O3 C21 C22 C27 16(2) . .
O4 C21 C22 C27 -160.8(15) . .
C27 C22 C23 C24 -3(3) . .
C21 C22 C23 C24 179.2(18) . .
C22 C23 C24 C25 -5(3) . .
C23 C24 C25 C26 12(3) . .
C23 C24 C25 C28 -176.2(19) . .
C24 C25 C26 C27 -12(3) . .
C28 C25 C26 C27 176.9(18) . .
C25 C26 C27 C22 4(3) . .
C23 C22 C27 C26 3(3) . .
C21 C22 C27 C26 -178.8(16) . .
C24 C25 C28 C29 -71(3) . .
C26 C25 C28 C29 100(2) . .
C24 C25 C28 C30 110(2) . .
C26 C25 C28 C30 -79(3) . .
C30 C28 C29 C30 6(3) . 2_556
C25 C28 C29 C30 -173.4(18) . 2_556
C30 C28 C29 C31 173.9(19) . .
C25 C28 C29 C31 -6(3) . .
C29 C28 C30 C29 -6(3) . 2_556
C25 C28 C30 C29 173.4(18) . 2_556
C29 C28 C30 Br1 -176.9(17) . .
C25 C28 C30 Br1 3(3) . .
C30 C29 C31 C32 -89.0(19) 2_556 .
C28 C29 C31 C32 103.3(17) . .
C30 C29 C31 C36 86.0(18) 2_556 .
C28 C29 C31 C36 -82(2) . .
C36 C31 C32 C33 0.0 . .
C29 C31 C32 C33 175.1(14) . .
C31 C32 C33 C34 0.0 . .
C32 C33 C34 C35 0.0 . .
C32 C33 C34 C37 177(2) . .
C33 C34 C35 C36 0.0 . .
C37 C34 C35 C36 -177(3) . .
C34 C35 C36 C31 0.0 . .
C32 C31 C36 C35 0.0 . .
C29 C31 C36 C35 -174.9(15) . .
C33 C34 C37 O12 178(4) . .
C35 C34 C37 O12 -5(6) . .
C33 C34 C37 O13 12(5) . .
C35 C34 C37 O13 -171(3) . .
C18 C17 C38 O5 33.6(14) . 1_665
C16 C17 C38 O5 -142.1(9) . 1_665
C18 C17 C38 O6 -145.1(9) . 1_665
C16 C17 C38 O6 39.2(13) . 1_665
Zn1 O7 C39 O8 12.2(12) . .
Zn1 O7 C39 C15 -168.1(6) . 1_545
Zn2 O9 C40 O10 7.3(12) . .
Zn2 O9 C40 C6 -171.3(6) . 1_455

loop_
_platon_squeeze_void_nr
_platon_squeeze_void_average_x
_platon_squeeze_void_average_y
_platon_squeeze_void_average_z
_platon_squeeze_void_volume
_platon_squeeze_void_count_electrons
_platon_squeeze_void_content
1 0.008 0.464 0.500 1840 442 ' '
2 0.229 0.777 0.023 14 4 ' '
3 0.770 0.223 0.977 14 5 ' '
